data_1528619
loop_
_publ_author_name
'Kahlenberg, V.'
'Roessler, A.'
'Tessadri, R.'
'Toebbens, D.M.'
'Wertl, W.'

_publ_section_title
;
 Mg [Zn P O4 (H2 O)]2 * (H2 O)10 - a layered hydrous zinc phosphate
 retrieved from an industrial filter cake residual
;
_journal_name_full 'Zeitschrift fuer Anorganische und Allgemeine Chemie'
_journal_page_first 1181
_journal_page_last 1186
_journal_volume 634
_journal_year 2008
_chemical_formula_sum 'H24 Mg O20 P2 Zn2'
_chemical_name_systematic 'Mg (Zn P O4 (H2 O))2 (H2 O)10'
_space_group_IT_number 14
_symmetry_space_group_name_Hall '-P 2ybc'
_symmetry_space_group_name_H-M 'P 1 21/c 1'
_cell_angle_alpha 90
_cell_angle_beta 104.09
_cell_angle_gamma 90
_cell_formula_units_Z 2
_cell_length_a 10.702
_cell_length_b 7.474
_cell_length_c 11.444
_cell_volume 887.829
_citation_journal_id_ASTM ZAACAB
_cod_data_source_file Kahlenberg_ZAACAB_2008_1433.cif
_cod_data_source_block H24Mg1O20P2Zn2
_cod_original_formula_sum 'H24 Mg1 O20 P2 Zn2'
_cod_database_code 1528619

loop_
_symmetry_equiv_pos_as_xyz
x,y,z
-x,y+1/2,-z+1/2
-x,-y,-z
x,-y-1/2,z-1/2

loop_
_atom_site_label
_atom_site_type_symbol
_atom_site_fract_x
_atom_site_fract_y
_atom_site_fract_z
_atom_site_occupancy
_atom_site_U_iso_or_equiv
O2 O-2 0.0949 0.3678 0.6289 1 0.0
O10 O-2 0.5119 0.4692 0.6619 1 0.0
H12 H+1 0.598 0.475 0.694 1 0.0
H9 H+1 0.91 -0.311 0.609 1 0.0
P1 P+5 0.8591 0.3709 0.8309 1 0.0
H2 H+1 0.168 0.32 0.67 1 0.0
H10 H+1 0.798 -0.385 0.65 1 0.0
H1 H+1 0.073 0.47 0.665 1 0.0
O4 O-2 0.8337 0.215 0.4452 1 0.0
Zn1 Zn+2 0.9437 0.1954 0.609 1 0.0
H8 H+1 0.332 -0.23 0.55 1 0.0
O9 O-2 0.8239 -0.3238 0.5921 1 0.0
H6 H+1 0.686 -0.213 0.5 1 0.0
H11 H+1 0.489 0.365 0.623 1 0.0
H3 H+1 0.694 0.084 0.689 1 0.0
O8 O-2 0.4155 -0.2258 0.5469 1 0.0
O6 O-2 0.6284 0.0054 0.6693 1 0.0
H4 H+1 0.587 -0.007 0.729 1 0.0
Mg1 Mg+2 0.5 0 0.5 1 0.0
O3 O-2 0.0028 -0.0532 0.6409 1 0.0
O1 O-2 0.8474 0.2233 0.7345 1 0.0
H7 H+1 0.464 -0.307 0.595 1 0.0
O7 O-2 0.6297 -0.1599 0.438 1 0.0
H5 H+1 0.671 -0.111 0.386 1 0.0
O5 O-2 0.7599 0.5185 0.7852 1 0.0
